data_9016574
loop_
_publ_author_name
'Redhammer, G. J.'
'Senyshyn, A.'
'Tippelt, G.'
'Pietzonka, C.'
'Treutmann, W.'
'Roth, G.'
'Amthauer, G.'

_publ_section_title
;
 Magnetic and low-temperature structural behavior of clinopyroxene-type FeGeO3:
 A neutron diffraction, magnetic susceptibility, and Fe Mossbauer study
 T = 30 K
;
_journal_name_full 'American Mineralogist'
_journal_page_first 694
_journal_page_last 706
_journal_paper_doi 10.2138/am.2012.3995
_journal_volume 97
_journal_year 2012
_chemical_compound_source Synthetic
_chemical_formula_sum 'Fe Ge O3'
_space_group_IT_number 15
_symmetry_space_group_name_Hall '-C 2yc'
_symmetry_space_group_name_H-M 'C 1 2/c 1'
_cell_angle_alpha 90
_cell_angle_beta 101.754
_cell_angle_gamma 90
_cell_length_a 9.7840
_cell_length_b 9.1342
_cell_length_c 5.1924
_cell_formula_units_Z 8
_cell_volume 454.309
_database_code_amcsd 0019006
_exptl_crystal_density_diffrn 5.160
_cod_database_code 9016574
_amcsd_formula_title FeGeO3

loop_
_space_group_symop_operation_xyz
x,y,z
1/2+x,1/2+y,z
x,-y,1/2+z
1/2+x,1/2-y,1/2+z
-x,y,1/2-z
1/2-x,1/2+y,1/2-z
-x,-y,-z
1/2-x,1/2-y,-z

loop_
_atom_site_label
_atom_site_fract_x
_atom_site_fract_y
_atom_site_fract_z
_atom_site_U_iso_or_equiv
Fe1 0.00000 0.90850 0.25000 0.00240
Fe2 0.00000 0.27060 0.25000 0.00400
Ge 0.30048 0.09300 0.21550 0.00320
O1 0.11890 0.09060 0.13900 0.00440
O2 0.38400 0.24030 0.37990 0.00190
O3 0.35910 0.06630 0.91320 0.00230

loop_
_cod_related_entry_id
_cod_related_entry_database
_cod_related_entry_code
1 AMCSD 0019006
